data_2232008
loop_
_publ_author_name
'Mustafa, Ghulam'
'Tasneem, Sania'
'Khan, Islam Ullah'
'Ashfaq, Muhammad'
'Arshad, Muhammad Nadeem'

_publ_section_title
;
 Benzyl 2-{4-[2-(4-chlorobenzoylamino)ethyl]phenoxy}-2-methylpropionate
;
_journal_coeditor_code NG5234
_journal_issue 10
_journal_name_full 'Acta Crystallographica Section E'
_journal_page_first o2803
_journal_paper_doi 10.1107/S1600536811039249
_journal_volume 67
_journal_year 2011
_chemical_formula_iupac 'C26 H26 Cl N O4'
_chemical_formula_moiety 'C26 H26 Cl N O4'
_chemical_formula_sum 'C26 H26 Cl N O4'
_chemical_formula_weight 451.93
_chemical_melting_point 374
_chemical_name_systematic
;
Benzyl 2-{4-[2-(4-chlorobenzoylamino)ethyl]phenoxy}-2-methylpropionate
;
_space_group_IT_number 2
_symmetry_cell_setting triclinic
_symmetry_space_group_name_Hall '-P 1'
_symmetry_space_group_name_H-M 'P -1'
_atom_sites_solution_hydrogens geom
_atom_sites_solution_primary direct
_atom_sites_solution_secondary difmap
_audit_creation_method SHELXL-97
_cell_angle_alpha 82.2470(10)
_cell_angle_beta 86.9150(10)
_cell_angle_gamma 85.6740(10)
_cell_formula_units_Z 2
_cell_length_a 5.54800(10)
_cell_length_b 11.0716(3)
_cell_length_c 18.9641(5)
_cell_measurement_reflns_used 9981
_cell_measurement_temperature 296(2)
_cell_measurement_theta_max 28.33
_cell_measurement_theta_min 2.27
_cell_volume 1149.81(5)
_computing_cell_refinement 'SAINT (Bruker, 2007)'
_computing_data_collection 'APEX2 (Bruker, 2007)'
_computing_data_reduction 'SAINT (Bruker, 2007)'
_computing_molecular_graphics 'PLATON (Spek, 2009)'
_computing_publication_material
;
WinGX (Farrugia, 1999) and PLATON (Spek, 2009)
;
_computing_structure_refinement 'SHELXL97 (Sheldrick, 2008)'
_computing_structure_solution 'SHELXS97 (Sheldrick, 2008)'
_diffrn_ambient_temperature 296(2)
_diffrn_measured_fraction_theta_full 0.998
_diffrn_measured_fraction_theta_max 0.995
_diffrn_measurement_device_type 'Bruker Kappa APEXII CCD'
_diffrn_measurement_method '\f and \w'
_diffrn_radiation_monochromator graphite
_diffrn_radiation_source 'fine-focus sealed tube'
_diffrn_radiation_type MoK\a
_diffrn_radiation_wavelength 0.71073
_diffrn_reflns_av_R_equivalents 0.0192
_diffrn_reflns_av_sigmaI/netI 0.0175
_diffrn_reflns_limit_h_max 7
_diffrn_reflns_limit_h_min -7
_diffrn_reflns_limit_k_max 14
_diffrn_reflns_limit_k_min -14
_diffrn_reflns_limit_l_max 25
_diffrn_reflns_limit_l_min -25
_diffrn_reflns_number 26646
_diffrn_reflns_theta_full 26.00
_diffrn_reflns_theta_max 28.38
_diffrn_reflns_theta_min 1.08
_diffrn_standards_number 0
_exptl_absorpt_coefficient_mu 0.199
_exptl_absorpt_correction_T_max 0.9746
_exptl_absorpt_correction_T_min 0.9229
_exptl_absorpt_correction_type multi-scan
_exptl_absorpt_process_details '(SADABS; Bruker, 2007)'
_exptl_crystal_colour colorless
_exptl_crystal_density_diffrn 1.305
_exptl_crystal_density_method 'not measured'
_exptl_crystal_description needle
_exptl_crystal_F_000 476
_exptl_crystal_size_max 0.41
_exptl_crystal_size_mid 0.19
_exptl_crystal_size_min 0.13
_refine_diff_density_max 0.233
_refine_diff_density_min -0.295
_refine_ls_extinction_method none
_refine_ls_goodness_of_fit_ref 1.049
_refine_ls_hydrogen_treatment mixed
_refine_ls_matrix_type full
_refine_ls_number_parameters 294
_refine_ls_number_reflns 5745
_refine_ls_number_restraints 0
_refine_ls_restrained_S_all 1.049
_refine_ls_R_factor_all 0.0651
_refine_ls_R_factor_gt 0.0485
_refine_ls_shift/su_max 0.001
_refine_ls_shift/su_mean 0.000
_refine_ls_structure_factor_coef Fsqd
_refine_ls_weighting_details 'calc w=1/[\s^2^(Fo^2^)+(0.0610P)^2^+0.3442P] where P=(Fo^2^+2Fc^2^)/3'
_refine_ls_weighting_scheme calc
_refine_ls_wR_factor_gt 0.1262
_refine_ls_wR_factor_ref 0.1416
_reflns_number_gt 4355
_reflns_number_total 5750
_reflns_threshold_expression I>2\s(I)
_cod_data_source_file ng5234.cif
_cod_data_source_block I
_cod_database_code 2232008
_cod_database_fobs_code 2232008

loop_
_symmetry_equiv_pos_as_xyz
'x, y, z'
'-x, -y, -z'

loop_
_atom_site_type_symbol
_atom_site_label
_atom_site_fract_x
_atom_site_fract_y
_atom_site_fract_z
_atom_site_U_iso_or_equiv
_atom_site_adp_type
_atom_site_calc_flag
_atom_site_refinement_flags
_atom_site_occupancy
_atom_site_symmetry_multiplicity
Cl Cl1 0.38362(13) -0.18807(5) 0.70547(3) 0.0904(2) Uani d . 1 1
O O3 0.10285(18) 0.90785(9) 0.18989(5) 0.0445(3) Uani d . 1 1
O O1 0.0350(2) 0.78925(10) 0.07992(6) 0.0496(3) Uani d . 1 1
C C10 0.1251(2) 0.79595(13) 0.23181(7) 0.0384(3) Uani d . 1 1
C C19 0.4577(3) 0.15357(13) 0.55164(7) 0.0396(3) Uani d . 1 1
C C11 -0.0609(3) 0.77345(14) 0.28206(8) 0.0421(3) Uani d . 1 1
H H11 -0.1878 0.8324 0.2860 0.051 Uiso calc R 1 1
C C22 0.4136(3) -0.05599(14) 0.64589(9) 0.0499(4) Uani d . 1 1
C C13 0.1266(3) 0.57405(15) 0.32228(8) 0.0487(4) Uani d . 1 1
C C20 0.6232(3) 0.12007(15) 0.60402(8) 0.0478(4) Uani d . 1 1
H H20 0.7508 0.1687 0.6072 0.057 Uiso calc R 1 1
C C8 0.2515(3) 0.83311(14) 0.07877(8) 0.0463(3) Uani d . 1 1
C C24 0.2680(3) 0.08072(14) 0.54764(8) 0.0476(4) Uani d . 1 1
H H24 0.1544 0.1033 0.5131 0.057 Uiso calc R 1 1
C C12 -0.0594(3) 0.66391(15) 0.32648(8) 0.0482(4) Uani d . 1 1
H H12 -0.1862 0.6501 0.3600 0.058 Uiso calc R 1 1
C C9 0.2523(3) 0.93371(14) 0.12628(8) 0.0437(3) Uani d . 1 1
C C23 0.2462(3) -0.02508(15) 0.59448(9) 0.0512(4) Uani d . 1 1
H H23 0.1202 -0.0747 0.5913 0.061 Uiso calc R 1 1
N N1 0.3016(3) 0.32670(14) 0.47282(8) 0.0598(4) Uani d . 1 1
C C14 0.3122(3) 0.59869(16) 0.27238(9) 0.0556(4) Uani d . 1 1
H H14 0.4398 0.5401 0.2688 0.067 Uiso calc R 1 1
O O2 0.4214(2) 0.80229(15) 0.04190(8) 0.0763(4) Uani d . 1 1
C C21 0.6010(3) 0.01526(16) 0.65165(9) 0.0541(4) Uani d . 1 1
H H21 0.7116 -0.0066 0.6871 0.065 Uiso calc R 1 1
C C16 0.1268(4) 0.45288(17) 0.37026(10) 0.0617(5) Uani d . 1 1
H H16A -0.0309 0.4454 0.3945 0.074 Uiso calc R 1 1
H H16B 0.1543 0.3870 0.3413 0.074 Uiso calc R 1 1
C C15 0.3146(3) 0.70842(16) 0.22724(9) 0.0520(4) Uani d . 1 1
H H15 0.4426 0.7229 0.1942 0.062 Uiso calc R 1 1
C C1 0.0495(3) 0.56932(15) 0.08517(9) 0.0502(4) Uani d . 1 1
C C25 0.1281(3) 1.04863(15) 0.08638(10) 0.0559(4) Uani d . 1 1
H H25A 0.1144 1.1126 0.1162 0.084 Uiso calc R 1 1
H H25B -0.0303 1.0314 0.0742 0.084 Uiso calc R 1 1
H H25C 0.2221 1.0741 0.0437 0.084 Uiso calc R 1 1
C C7 0.0082(4) 0.68946(16) 0.03881(10) 0.0602(4) Uani d . 1 1
H H7A 0.1240 0.6941 -0.0015 0.072 Uiso calc R 1 1
H H7B -0.1532 0.6962 0.0207 0.072 Uiso calc R 1 1
C C26 0.5075(3) 0.9593(2) 0.14196(11) 0.0680(5) Uani d . 1 1
H H26A 0.5898 0.8856 0.1641 0.102 Uiso calc R 1 1
H H26B 0.5011 1.0206 0.1734 0.102 Uiso calc R 1 1
H H26C 0.5932 0.9878 0.0983 0.102 Uiso calc R 1 1
C C17 0.3137(4) 0.44022(18) 0.42382(11) 0.0737(6) Uani d . 1 1
H H17A 0.4723 0.4420 0.3997 0.088 Uiso calc R 1 1
H H17B 0.2929 0.5090 0.4508 0.088 Uiso calc R 1 1
C C2 0.2552(4) 0.4958(2) 0.07900(14) 0.0793(6) Uani d . 1 1
H H2 0.3759 0.5192 0.0451 0.095 Uiso calc R 1 1
C C6 -0.1203(4) 0.5317(2) 0.13600(15) 0.0838(7) Uani d . 1 1
H H6 -0.2626 0.5805 0.1410 0.101 Uiso calc R 1 1
C C4 0.1144(5) 0.35045(19) 0.17350(14) 0.0811(7) Uani d . 1 1
H H4 0.1353 0.2767 0.2032 0.097 Uiso calc R 1 1
C C3 0.2855(5) 0.3846(2) 0.12373(17) 0.0952(8) Uani d . 1 1
H H3 0.4255 0.3341 0.1188 0.114 Uiso calc R 1 1
C C5 -0.0874(6) 0.4237(2) 0.18012(16) 0.0991(9) Uani d . 1 1
H H5 -0.2059 0.4009 0.2149 0.119 Uiso calc R 1 1
O O4 0.7030(2) 0.29952(12) 0.48642(7) 0.0642(3) Uani d . 1 1
C C18 0.4982(3) 0.26677(14) 0.50064(8) 0.0465(3) Uani d . 1 1
H H1N 0.159(3) 0.3084(18) 0.4862(10) 0.056 Uiso d . 1 1

loop_
_atom_site_aniso_label
_atom_site_aniso_U_11
_atom_site_aniso_U_22
_atom_site_aniso_U_33
_atom_site_aniso_U_12
_atom_site_aniso_U_13
_atom_site_aniso_U_23
Cl1 0.1179(5) 0.0585(3) 0.0845(4) -0.0129(3) -0.0086(3) 0.0335(3)
O3 0.0462(6) 0.0410(5) 0.0416(5) 0.0000(4) 0.0017(4) 0.0081(4)
O1 0.0492(6) 0.0451(6) 0.0538(6) -0.0078(5) -0.0060(5) -0.0003(5)
C10 0.0392(7) 0.0409(7) 0.0330(6) -0.0035(5) -0.0046(5) 0.0041(5)
C19 0.0465(7) 0.0357(7) 0.0350(7) -0.0017(6) -0.0001(6) -0.0001(5)
C11 0.0394(7) 0.0473(8) 0.0378(7) 0.0005(6) -0.0011(5) -0.0013(6)
C22 0.0610(9) 0.0367(7) 0.0474(8) 0.0015(7) 0.0019(7) 0.0073(6)
C13 0.0527(8) 0.0486(8) 0.0412(8) -0.0060(7) -0.0074(6) 0.0104(6)
C20 0.0461(8) 0.0511(9) 0.0450(8) -0.0073(6) -0.0056(6) 0.0018(7)
C8 0.0447(8) 0.0491(8) 0.0404(8) -0.0036(6) -0.0003(6) 0.0108(6)
C24 0.0531(8) 0.0445(8) 0.0447(8) -0.0053(6) -0.0119(7) 0.0011(6)
C12 0.0453(8) 0.0583(9) 0.0380(7) -0.0092(7) 0.0024(6) 0.0064(7)
C9 0.0399(7) 0.0464(8) 0.0413(7) -0.0101(6) -0.0029(6) 0.0110(6)
C23 0.0556(9) 0.0428(8) 0.0548(9) -0.0110(7) -0.0031(7) -0.0008(7)
N1 0.0678(9) 0.0487(8) 0.0573(9) -0.0077(7) -0.0119(7) 0.0189(7)
C14 0.0535(9) 0.0530(9) 0.0522(9) 0.0118(7) 0.0016(7) 0.0120(7)
O2 0.0602(8) 0.0969(11) 0.0716(9) -0.0088(7) 0.0190(7) -0.0172(8)
C21 0.0533(9) 0.0581(10) 0.0465(9) 0.0024(7) -0.0090(7) 0.0080(7)
C16 0.0690(11) 0.0530(10) 0.0578(10) -0.0112(8) -0.0102(8) 0.0185(8)
C15 0.0445(8) 0.0582(10) 0.0451(8) 0.0065(7) 0.0081(6) 0.0133(7)
C1 0.0567(9) 0.0442(8) 0.0513(9) -0.0047(7) -0.0084(7) -0.0088(7)
C25 0.0633(10) 0.0434(8) 0.0568(10) -0.0116(7) -0.0070(8) 0.0155(7)
C7 0.0758(12) 0.0519(10) 0.0539(10) -0.0084(8) -0.0143(9) -0.0038(8)
C26 0.0477(9) 0.0863(14) 0.0692(12) -0.0240(9) -0.0087(8) 0.0061(10)
C17 0.1014(16) 0.0500(10) 0.0662(12) -0.0202(10) -0.0312(11) 0.0239(9)
C2 0.0739(13) 0.0740(14) 0.0859(15) 0.0102(11) 0.0138(11) -0.0106(12)
C6 0.0694(13) 0.0593(12) 0.1124(19) 0.0032(10) 0.0217(13) 0.0117(12)
C4 0.1112(19) 0.0473(11) 0.0844(16) -0.0056(11) -0.0249(14) 0.0003(10)
C3 0.0857(17) 0.0709(15) 0.127(2) 0.0317(13) -0.0177(16) -0.0201(15)
C5 0.112(2) 0.0640(14) 0.111(2) -0.0102(14) 0.0267(16) 0.0167(13)
O4 0.0664(8) 0.0601(8) 0.0629(8) -0.0201(6) -0.0008(6) 0.0118(6)
C18 0.0619(9) 0.0400(8) 0.0369(7) -0.0088(7) -0.0034(6) 0.0011(6)

loop_
_atom_type_symbol
_atom_type_description
_atom_type_scat_dispersion_real
_atom_type_scat_dispersion_imag
_atom_type_scat_source
C C 0.0033 0.0016 'International Tables Vol C Tables 4.2.6.8 and 6.1.1.4'
H H 0.0000 0.0000 'International Tables Vol C Tables 4.2.6.8 and 6.1.1.4'
N N 0.0061 0.0033 'International Tables Vol C Tables 4.2.6.8 and 6.1.1.4'
O O 0.0106 0.0060 'International Tables Vol C Tables 4.2.6.8 and 6.1.1.4'
Cl Cl 0.1484 0.1585 'International Tables Vol C Tables 4.2.6.8 and 6.1.1.4'

loop_
_geom_angle_atom_site_label_1
_geom_angle_atom_site_label_2
_geom_angle_atom_site_label_3
_geom_angle
C10 O3 C9 121.21(11)
C8 O1 C7 117.82(14)
O3 C10 C11 115.14(12)
O3 C10 C15 125.57(13)
C11 C10 C15 119.29(13)
C20 C19 C24 119.15(13)
C20 C19 C18 117.50(13)
C24 C19 C18 123.33(13)
C10 C11 C12 120.27(14)
C10 C11 H11 119.9
C12 C11 H11 119.9
C21 C22 C23 121.71(14)
C21 C22 Cl1 119.41(13)
C23 C22 Cl1 118.87(13)
C14 C13 C12 117.37(14)
C14 C13 C16 120.99(15)
C12 C13 C16 121.64(15)
C21 C20 C19 120.70(15)
C21 C20 H20 119.6
C19 C20 H20 119.6
O2 C8 O1 124.18(17)
O2 C8 C9 124.20(15)
O1 C8 C9 111.50(13)
C23 C24 C19 120.52(14)
C23 C24 H24 119.7
C19 C24 H24 119.7
C11 C12 C13 121.54(14)
C11 C12 H12 119.2
C13 C12 H12 119.2
O3 C9 C26 112.45(13)
O3 C9 C8 111.48(11)
C26 C9 C8 111.72(15)
O3 C9 C25 104.40(13)
C26 C9 C25 109.32(14)
C8 C9 C25 107.05(13)
C22 C23 C24 118.96(15)
C22 C23 H23 120.5
C24 C23 H23 120.5
C18 N1 C17 122.04(17)
C18 N1 H1N 123.1(13)
C17 N1 H1N 114.4(13)
C13 C14 C15 122.03(15)
C13 C14 H14 119.0
C15 C14 H14 119.0
C22 C21 C20 118.94(15)
C22 C21 H21 120.5
C20 C21 H21 120.5
C17 C16 C13 112.54(15)
C17 C16 H16A 109.1
C13 C16 H16A 109.1
C17 C16 H16B 109.1
C13 C16 H16B 109.1
H16A C16 H16B 107.8
C10 C15 C14 119.48(14)
C10 C15 H15 120.3
C14 C15 H15 120.3
C6 C1 C2 117.80(19)
C6 C1 C7 119.92(17)
C2 C1 C7 122.28(18)
C9 C25 H25A 109.5
C9 C25 H25B 109.5
H25A C25 H25B 109.5
C9 C25 H25C 109.5
H25A C25 H25C 109.5
H25B C25 H25C 109.5
O1 C7 C1 109.73(14)
O1 C7 H7A 109.7
C1 C7 H7A 109.7
O1 C7 H7B 109.7
C1 C7 H7B 109.7
H7A C7 H7B 108.2
C9 C26 H26A 109.5
C9 C26 H26B 109.5
H26A C26 H26B 109.5
C9 C26 H26C 109.5
H26A C26 H26C 109.5
H26B C26 H26C 109.5
N1 C17 C16 112.07(16)
N1 C17 H17A 109.2
C16 C17 H17A 109.2
N1 C17 H17B 109.2
C16 C17 H17B 109.2
H17A C17 H17B 107.9
C1 C2 C3 120.1(2)
C1 C2 H2 120.0
C3 C2 H2 120.0
C1 C6 C5 121.6(2)
C1 C6 H6 119.2
C5 C6 H6 119.2
C3 C4 C5 119.4(2)
C3 C4 H4 120.3
C5 C4 H4 120.3
C4 C3 C2 120.6(2)
C4 C3 H3 119.7
C2 C3 H3 119.7
C4 C5 C6 120.6(2)
C4 C5 H5 119.7
C6 C5 H5 119.7
O4 C18 N1 123.41(15)
O4 C18 C19 120.39(14)
N1 C18 C19 116.19(14)

loop_
_geom_bond_atom_site_label_1
_geom_bond_atom_site_label_2
_geom_bond_distance
Cl1 C22 1.7359(16)
O3 C10 1.3798(16)
O3 C9 1.4353(17)
O1 C8 1.3273(19)
O1 C7 1.456(2)
C10 C11 1.380(2)
C10 C15 1.382(2)
C19 C20 1.384(2)
C19 C24 1.385(2)
C19 C18 1.4996(19)
C11 C12 1.380(2)
C11 H11 0.9300
C22 C21 1.369(2)
C22 C23 1.375(2)
C13 C14 1.378(2)
C13 C12 1.385(2)
C13 C16 1.516(2)
C20 C21 1.380(2)
C20 H20 0.9300
C8 O2 1.199(2)
C8 C9 1.525(2)
C24 C23 1.380(2)
C24 H24 0.9300
C12 H12 0.9300
C9 C26 1.517(2)
C9 C25 1.527(2)
C23 H23 0.9300
N1 C18 1.329(2)
N1 C17 1.462(2)
N1 H1N 0.848(19)
C14 C15 1.389(2)
C14 H14 0.9300
C21 H21 0.9300
C16 C17 1.476(3)
C16 H16A 0.9700
C16 H16B 0.9700
C15 H15 0.9300
C1 C6 1.358(3)
C1 C2 1.360(3)
C1 C7 1.502(2)
C25 H25A 0.9600
C25 H25B 0.9600
C25 H25C 0.9600
C7 H7A 0.9700
C7 H7B 0.9700
C26 H26A 0.9600
C26 H26B 0.9600
C26 H26C 0.9600
C17 H17A 0.9700
C17 H17B 0.9700
C2 C3 1.402(3)
C2 H2 0.9300
C6 C5 1.370(3)
C6 H6 0.9300
C4 C3 1.340(4)
C4 C5 1.343(4)
C4 H4 0.9300
C3 H3 0.9300
C5 H5 0.9300
O4 C18 1.224(2)

loop_
_geom_hbond_atom_site_label_D
_geom_hbond_atom_site_label_H
_geom_hbond_atom_site_label_A
_geom_hbond_site_symmetry_A
_geom_hbond_distance_DH
_geom_hbond_distance_HA
_geom_hbond_distance_DA
_geom_hbond_angle_DHA
N1 H1N O4 1_455 0.848(19) 2.540(19) 3.350(2) 160.3(18)
C17 H17B O4 2_666 0.97 2.57 3.532(3) 171.7
C7 H7B O2 1_455 0.97 2.59 3.398(3) 140.6

loop_
_geom_torsion_atom_site_label_1
_geom_torsion_atom_site_label_2
_geom_torsion_atom_site_label_3
_geom_torsion_atom_site_label_4
_geom_torsion
C9 O3 C10 C11 -166.62(13)
C9 O3 C10 C15 13.7(2)
O3 C10 C11 C12 179.26(13)
C15 C10 C11 C12 -1.0(2)
C24 C19 C20 C21 0.3(2)
C18 C19 C20 C21 -178.30(15)
C7 O1 C8 O2 5.9(2)
C7 O1 C8 C9 -178.00(12)
C20 C19 C24 C23 -1.1(2)
C18 C19 C24 C23 177.38(15)
C10 C11 C12 C13 0.1(2)
C14 C13 C12 C11 0.7(2)
C16 C13 C12 C11 -179.06(15)
C10 O3 C9 C26 -76.41(18)
C10 O3 C9 C8 49.95(16)
C10 O3 C9 C25 165.19(12)
O2 C8 C9 O3 -146.77(16)
O1 C8 C9 O3 37.15(16)
O2 C8 C9 C26 -20.0(2)
O1 C8 C9 C26 163.91(13)
O2 C8 C9 C25 99.64(18)
O1 C8 C9 C25 -76.44(15)
C21 C22 C23 C24 -0.1(3)
Cl1 C22 C23 C24 179.17(13)
C19 C24 C23 C22 1.0(3)
C12 C13 C14 C15 -0.5(3)
C16 C13 C14 C15 179.19(17)
C23 C22 C21 C20 -0.7(3)
Cl1 C22 C21 C20 -179.99(13)
C19 C20 C21 C22 0.6(3)
C14 C13 C16 C17 70.4(3)
C12 C13 C16 C17 -109.8(2)
O3 C10 C15 C14 -179.17(15)
C11 C10 C15 C14 1.1(2)
C13 C14 C15 C10 -0.4(3)
C8 O1 C7 C1 92.40(18)
C6 C1 C7 O1 73.1(2)
C2 C1 C7 O1 -106.0(2)
C18 N1 C17 C16 147.0(2)
C13 C16 C17 N1 176.16(18)
C6 C1 C2 C3 0.7(3)
C7 C1 C2 C3 179.8(2)
C2 C1 C6 C5 0.2(4)
C7 C1 C6 C5 -178.9(2)
C5 C4 C3 C2 0.2(4)
C1 C2 C3 C4 -0.9(4)
C3 C4 C5 C6 0.8(4)
C1 C6 C5 C4 -1.0(5)
C17 N1 C18 O4 -1.8(3)
C17 N1 C18 C19 178.35(16)
C20 C19 C18 O4 28.4(2)
C24 C19 C18 O4 -150.07(16)
C20 C19 C18 N1 -151.74(16)
C24 C19 C18 N1 29.8(2)

loop_
_cod_related_entry_id
_cod_related_entry_database
_cod_related_entry_code
1 ChemSpider 30657059
